data_7244821
loop_
_publ_author_name
'Hatcher, Lauren E.'
'Coulson, Ben A.'

_publ_section_title
;
 Exploring the influence of polymorphism and chromophore co-ligands on
 linkage isomer photoswitching in [Pd(bpy4dca)(NO2)2]
;
_journal_name_full CrystEngComm
_journal_paper_doi 10.1039/D2CE00213B
_journal_year 2022
_chemical_formula_moiety 'C14 H12 N4 O8 Pd'
_chemical_formula_sum 'C14 H12 N4 O8 Pd'
_chemical_formula_weight 470.68
_chemical_name_systematic
;
Dinitro-(dimethyl 2,2'-bipyridine-4,4'-dicarboxylate)palladium(II)
;
_chemical_properties_physical Light-sensitive,Photo-sensitive
_space_group_crystal_system monoclinic
_space_group_IT_number 14
_space_group_name_Hall '-P 2yn'
_space_group_name_H-M_alt 'P 1 21/n 1'
_atom_sites_solution_hydrogens geom
_audit_creation_method SHELXL-2018/3
_audit_update_record
;
2022-02-14 deposited with the CCDC.	2022-03-25 downloaded from the CCDC.
;
_cell_angle_alpha 90
_cell_angle_beta 93.877(5)
_cell_angle_gamma 90
_cell_formula_units_Z 4
_cell_length_a 8.5713(5)
_cell_length_b 7.8306(4)
_cell_length_c 24.9557(13)
_cell_measurement_reflns_used 1698
_cell_measurement_temperature 199(2)
_cell_measurement_theta_max 23.8440
_cell_measurement_theta_min 3.6680
_cell_volume 1671.15(16)
_computing_cell_refinement 'CrysAlisPro 1.171.40.67a (Rigaku OD, 2019)'
_computing_data_collection 'CrysAlisPro 1.171.40.67a (Rigaku OD, 2019)'
_computing_data_reduction 'CrysAlisPro 1.171.40.67a (Rigaku OD, 2019)'
_computing_structure_refinement 'SHELXL-2018/3 (Sheldrick, 2018)'
_computing_structure_solution 'SHELXT 2018/2 (Sheldrick, 2018)'
_diffrn_ambient_temperature 199(2)
_diffrn_detector_area_resol_mean 10.3795
_diffrn_measured_fraction_theta_full 0.990
_diffrn_measured_fraction_theta_max 0.991
_diffrn_measurement_device_type 'Xcalibur, Atlas, Gemini ultra'
_diffrn_measurement_method '\w scans'
_diffrn_radiation_type MoK\a
_diffrn_radiation_wavelength 0.71073
_diffrn_reflns_av_R_equivalents 0.0499
_diffrn_reflns_av_unetI/netI 0.0949
_diffrn_reflns_Laue_measured_fraction_full 0.990
_diffrn_reflns_Laue_measured_fraction_max 0.991
_diffrn_reflns_limit_h_max 10
_diffrn_reflns_limit_h_min -9
_diffrn_reflns_limit_k_max 9
_diffrn_reflns_limit_k_min -8
_diffrn_reflns_limit_l_max 30
_diffrn_reflns_limit_l_min -31
_diffrn_reflns_number 6919
_diffrn_reflns_point_group_measured_fraction_full 0.990
_diffrn_reflns_point_group_measured_fraction_max 0.991
_diffrn_reflns_theta_full 25.242
_diffrn_reflns_theta_max 26.368
_diffrn_reflns_theta_min 3.528
_diffrn_source 'fine-focus sealed X-ray tube'
_diffrn_source_type 'Enhance (Mo) X-ray Source'
_exptl_absorpt_coefficient_mu 1.165
_exptl_absorpt_correction_T_max 1.00000
_exptl_absorpt_correction_T_min 0.83163
_exptl_absorpt_correction_type multi-scan
_exptl_absorpt_process_details
;
CrysAlisPro 1.171.41.107a (Rigaku Oxford Diffraction, 2021)
Empirical absorption correction using spherical harmonics,
implemented in SCALE3 ABSPACK scaling algorithm.
;
_exptl_crystal_colour yellow
_exptl_crystal_density_diffrn 1.871
_exptl_crystal_description block
_exptl_crystal_F_000 936
_exptl_crystal_recrystallization_method 'Re-crystallisation from solvent: Acetonitrile/water'
_exptl_crystal_size_max 0.300
_exptl_crystal_size_mid 0.200
_exptl_crystal_size_min 0.100
_refine_diff_density_max 0.685
_refine_diff_density_min -0.959
_refine_diff_density_rms 0.114
_refine_ls_extinction_method none
_refine_ls_goodness_of_fit_ref 1.001
_refine_ls_hydrogen_treatment constr
_refine_ls_matrix_type full
_refine_ls_number_parameters 274
_refine_ls_number_reflns 3394
_refine_ls_number_restraints 284
_refine_ls_restrained_S_all 0.969
_refine_ls_R_factor_all 0.0999
_refine_ls_R_factor_gt 0.0506
_refine_ls_shift/su_max 0.001
_refine_ls_shift/su_mean 0.000
_refine_ls_structure_factor_coef Fsqd
_refine_ls_weighting_details 'w=1/[\s^2^(Fo^2^)+(0.0341P)^2^] where P=(Fo^2^+2Fc^2^)/3'
_refine_ls_weighting_scheme calc
_refine_ls_wR_factor_gt 0.0887
_refine_ls_wR_factor_ref 0.1079
_reflns_Friedel_coverage 0.000
_reflns_number_gt 2149
_reflns_number_total 3394
_reflns_threshold_expression 'I > 2\s(I)'
_cod_data_source_file d2ce00213b3.cif
_cod_data_source_block Poly2_180min-470nm_200K
_cod_original_sg_symbol_H-M 'P 21/n'
_cod_database_code 7244821
_shelx_shelxl_version_number 2018/3
_shelx_space_group_comment
;
The symmetry employed for this shelxl refinement is uniquely defined
by the following loop, which should always be used as a source of
symmetry information in preference to the above space-group names.
They are only intended as comments.
;

loop_
_space_group_symop_operation_xyz
'x, y, z'
'-x+1/2, y+1/2, -z+1/2'
'-x, -y, -z'
'x-1/2, -y-1/2, z-1/2'

loop_
_atom_site_label
_atom_site_type_symbol
_atom_site_fract_x
_atom_site_fract_y
_atom_site_fract_z
_atom_site_U_iso_or_equiv
_atom_site_adp_type
_atom_site_occupancy
_atom_site_site_symmetry_order
_atom_site_calc_flag
_atom_site_refinement_flags_posn
_atom_site_refinement_flags_adp
_atom_site_refinement_flags_occupancy
_atom_site_disorder_assembly
_atom_site_disorder_group
Pd1 Pd 0.30840(6) 0.54772(5) 0.50570(2) 0.03821(17) Uani 1 1 d D . . . .
O5 O 0.6412(5) 0.9736(5) 0.73274(16) 0.0551(12) Uani 1 1 d . . . . .
O6 O 0.5785(5) 0.7196(4) 0.76657(15) 0.0408(10) Uani 1 1 d . . . . .
O7 O 0.2314(4) -0.0041(4) 0.72249(14) 0.0373(10) Uani 1 1 d . . . . .
O8 O 0.0601(5) -0.1169(4) 0.66035(15) 0.0468(11) Uani 1 1 d . . . . .
N3 N 0.3954(5) 0.6543(5) 0.57515(16) 0.0304(11) Uani 1 1 d . . . . .
N4 N 0.2630(5) 0.3579(5) 0.55704(17) 0.0303(10) Uani 1 1 d . . . . .
C1 C 0.4669(6) 0.8056(7) 0.5800(2) 0.0364(14) Uani 1 1 d . . . . .
H1 H 0.475878 0.873474 0.548851 0.044 Uiso 1 1 calc R U . . .
C2 C 0.5282(6) 0.8668(7) 0.6291(2) 0.0355(14) Uani 1 1 d . . . . .
H2 H 0.578174 0.975092 0.631462 0.043 Uiso 1 1 calc R U . . .
C3 C 0.5159(6) 0.7681(6) 0.6747(2) 0.0307(13) Uani 1 1 d . . . . .
C4 C 0.4428(6) 0.6110(6) 0.6696(2) 0.0294(12) Uani 1 1 d . . . . .
H4 H 0.433160 0.541452 0.700395 0.035 Uiso 1 1 calc R U . . .
C5 C 0.3832(6) 0.5546(6) 0.6194(2) 0.0276(12) Uani 1 1 d . . . . .
C6 C 0.3054(6) 0.3897(6) 0.6097(2) 0.0283(12) Uani 1 1 d . . . . .
C7 C 0.2748(6) 0.2728(6) 0.6489(2) 0.0282(12) Uani 1 1 d . . . . .
H7 H 0.304802 0.296605 0.685479 0.034 Uiso 1 1 calc R U . . .
C8 C 0.2004(6) 0.1204(6) 0.6350(2) 0.0293(13) Uani 1 1 d . . . . .
C9 C 0.1585(7) 0.0901(6) 0.5814(2) 0.0358(14) Uani 1 1 d . . . . .
H9 H 0.106349 -0.012640 0.570634 0.043 Uiso 1 1 calc R U . . .
C10 C 0.1935(7) 0.2107(7) 0.5435(2) 0.0397(15) Uani 1 1 d . . . . .
H10 H 0.166932 0.187754 0.506633 0.048 Uiso 1 1 calc R U . . .
C11 C 0.5839(6) 0.8337(7) 0.7274(2) 0.0343(13) Uani 1 1 d . . . . .
C12 C 0.6540(7) 0.7693(7) 0.8178(2) 0.0484(17) Uani 1 1 d . . . . .
H12A H 0.761502 0.805620 0.812812 0.073 Uiso 1 1 calc R U . . .
H12B H 0.655579 0.671975 0.842542 0.073 Uiso 1 1 calc R U . . .
H12C H 0.596225 0.863966 0.832836 0.073 Uiso 1 1 calc R U . . .
C13 C 0.1677(7) -0.0047(6) 0.6783(2) 0.0314(13) Uani 1 1 d . . . . .
C14 C 0.0120(8) -0.2426(7) 0.6992(2) 0.0494(18) Uani 1 1 d . . . . .
H14A H -0.057306 -0.326831 0.680805 0.074 Uiso 1 1 calc R U . . .
H14B H -0.043669 -0.184977 0.727048 0.074 Uiso 1 1 calc R U . . .
H14C H 0.104544 -0.300467 0.715674 0.074 Uiso 1 1 calc R U . . .
N1 N 0.322(2) 0.7563(18) 0.4595(7) 0.057(3) Uani 0.278(7) 1 d D . P A 1
O1 O 0.3958(19) 0.740(2) 0.4208(6) 0.0564(18) Uani 0.278(7) 1 d D . P A 1
O2 O 0.254(3) 0.883(3) 0.4708(12) 0.058(2) Uani 0.278(7) 1 d D . P A 1
O1A O 0.3813(8) 0.7365(8) 0.4570(3) 0.0564(18) Uani 0.722(7) 1 d D . P A 2
N1A N 0.2971(10) 0.8710(10) 0.4497(4) 0.057(3) Uani 0.722(7) 1 d D . P A 2
O2A O 0.1743(8) 0.8660(9) 0.4755(3) 0.058(2) Uani 0.722(7) 1 d D . P A 2
N2 N 0.1831(14) 0.4573(17) 0.4411(4) 0.051(2) Uani 0.273(8) 1 d D . P A 3
O3 O 0.2529(19) 0.448(2) 0.4007(6) 0.059(2) Uani 0.273(8) 1 d D . P A 3
O4 O 0.0481(18) 0.421(3) 0.4399(13) 0.078(3) Uani 0.273(8) 1 d D . P A 3
N2A N 0.1831(14) 0.4573(17) 0.4411(4) 0.051(2) Uani 0.115(9) 1 d D . P A 4
O3A O 0.214(5) 0.324(4) 0.4207(16) 0.059(2) Uani 0.115(9) 1 d D . P A 4
O4A O 0.067(4) 0.501(9) 0.415(2) 0.078(3) Uani 0.115(9) 1 d D . P A 4
O3B O 0.2645(9) 0.3996(11) 0.4406(3) 0.059(2) Uani 0.612(7) 1 d D . P A 5
O4B O 0.0409(12) 0.5182(17) 0.4333(5) 0.078(3) Uani 0.612(7) 1 d D . P A 5
N2B N 0.1293(10) 0.4104(12) 0.4144(4) 0.051(2) Uani 0.612(7) 1 d D . P A 5

loop_
_atom_site_aniso_label
_atom_site_aniso_U_11
_atom_site_aniso_U_22
_atom_site_aniso_U_33
_atom_site_aniso_U_23
_atom_site_aniso_U_13
_atom_site_aniso_U_12
Pd1 0.0462(3) 0.0426(3) 0.0258(2) 0.0049(2) 0.00188(19) -0.0027(2)
O5 0.071(3) 0.051(3) 0.045(3) -0.014(2) 0.013(2) -0.029(2)
O6 0.044(3) 0.042(2) 0.036(2) -0.0043(19) -0.003(2) -0.002(2)
O7 0.041(3) 0.047(2) 0.024(2) 0.0020(17) -0.0013(18) -0.0040(18)
O8 0.065(3) 0.038(2) 0.035(2) 0.0042(18) -0.013(2) -0.024(2)
N3 0.029(3) 0.034(2) 0.028(3) 0.002(2) 0.004(2) 0.000(2)
N4 0.032(3) 0.032(2) 0.027(2) -0.001(2) 0.001(2) -0.002(2)
C1 0.036(4) 0.033(3) 0.040(4) 0.007(3) 0.007(3) 0.000(3)
C2 0.033(4) 0.032(3) 0.042(4) 0.001(3) 0.006(3) -0.005(3)
C3 0.027(3) 0.029(3) 0.036(3) -0.004(2) 0.003(3) 0.000(2)
C4 0.025(3) 0.033(3) 0.031(3) -0.004(2) 0.010(2) 0.000(2)
C5 0.024(3) 0.029(3) 0.030(3) 0.000(2) 0.006(2) 0.002(2)
C6 0.026(3) 0.032(3) 0.027(3) 0.000(2) 0.003(2) -0.002(2)
C7 0.028(3) 0.035(3) 0.022(3) -0.004(2) 0.002(2) 0.001(2)
C8 0.024(3) 0.029(3) 0.034(3) -0.001(2) 0.000(2) 0.002(2)
C9 0.038(4) 0.032(3) 0.037(3) -0.005(3) -0.002(3) -0.006(3)
C10 0.049(4) 0.046(3) 0.023(3) -0.001(3) -0.003(3) -0.001(3)
C11 0.022(3) 0.044(3) 0.039(3) -0.015(3) 0.012(3) -0.006(3)
C12 0.049(4) 0.057(4) 0.038(4) -0.012(3) -0.005(3) -0.004(3)
C13 0.032(3) 0.033(3) 0.030(3) 0.003(2) 0.009(2) 0.004(2)
C14 0.064(5) 0.037(3) 0.046(4) 0.015(3) -0.005(3) -0.017(3)
N1 0.068(7) 0.049(5) 0.054(6) 0.016(5) 0.006(4) -0.014(5)
O1 0.058(4) 0.072(4) 0.039(4) 0.025(4) 0.008(4) 0.010(3)
O2 0.043(6) 0.049(3) 0.081(5) 0.000(3) 0.003(5) 0.001(4)
O1A 0.058(4) 0.072(4) 0.039(4) 0.025(4) 0.008(4) 0.010(3)
N1A 0.068(7) 0.049(5) 0.054(6) 0.016(5) 0.006(4) -0.014(5)
O2A 0.043(6) 0.049(3) 0.081(5) 0.000(3) 0.003(5) 0.001(4)
N2 0.043(6) 0.060(6) 0.048(6) 0.002(5) -0.002(4) 0.004(5)
O3 0.050(5) 0.089(6) 0.038(4) -0.011(4) -0.006(4) 0.018(4)
O4 0.038(4) 0.124(9) 0.072(6) -0.037(8) -0.011(4) 0.026(5)
N2A 0.043(6) 0.060(6) 0.048(6) 0.002(5) -0.002(4) 0.004(5)
O3A 0.050(5) 0.089(6) 0.038(4) -0.011(4) -0.006(4) 0.018(4)
O4A 0.038(4) 0.124(9) 0.072(6) -0.037(8) -0.011(4) 0.026(5)
O3B 0.050(5) 0.089(6) 0.038(4) -0.011(4) -0.006(4) 0.018(4)
O4B 0.038(4) 0.124(9) 0.072(6) -0.037(8) -0.011(4) 0.026(5)
N2B 0.043(6) 0.060(6) 0.048(6) 0.002(5) -0.002(4) 0.004(5)

loop_
_atom_type_symbol
_atom_type_description
_atom_type_scat_dispersion_real
_atom_type_scat_dispersion_imag
_atom_type_scat_source
C C 0.0033 0.0016 'International Tables Vol C Tables 4.2.6.8 and 6.1.1.4'
H H 0.0000 0.0000 'International Tables Vol C Tables 4.2.6.8 and 6.1.1.4'
N N 0.0061 0.0033 'International Tables Vol C Tables 4.2.6.8 and 6.1.1.4'
O O 0.0106 0.0060 'International Tables Vol C Tables 4.2.6.8 and 6.1.1.4'
Pd Pd -0.9988 1.0072 'International Tables Vol C Tables 4.2.6.8 and 6.1.1.4'

loop_
_geom_angle_atom_site_label_1
_geom_angle_atom_site_label_2
_geom_angle_atom_site_label_3
_geom_angle
_geom_angle_site_symmetry_1
_geom_angle_site_symmetry_3
_geom_angle_publ_flag
N2A Pd1 N4 97.7(4) . . ?
N2 Pd1 N4 97.7(4) . . ?
N1 Pd1 N4 170.3(5) . . ?
O3B Pd1 N4 93.1(3) . . ?
N2A Pd1 N3 169.2(4) . . ?
N2 Pd1 N3 169.2(4) . . ?
N1 Pd1 N3 97.1(6) . . ?
O3B Pd1 N3 165.8(2) . . ?
N4 Pd1 N3 80.53(17) . . ?
N4 Pd1 O1A 173.2(2) . . ?
N3 Pd1 O1A 95.8(3) . . ?
C11 O6 C12 115.7(4) . . ?
C13 O8 C14 116.3(4) . . ?
C1 N3 C5 119.6(4) . . ?
C1 N3 Pd1 125.8(4) . . ?
C5 N3 Pd1 114.5(3) . . ?
C10 N4 C6 119.3(4) . . ?
C10 N4 Pd1 125.4(4) . . ?
C6 N4 Pd1 115.3(3) . . ?
N3 C1 C2 122.2(5) . . ?
N3 C1 H1 118.9 . . ?
C2 C1 H1 118.9 . . ?
C3 C2 C1 119.2(5) . . ?
C3 C2 H2 120.4 . . ?
C1 C2 H2 120.4 . . ?
C4 C3 C2 118.7(5) . . ?
C4 C3 C11 122.3(5) . . ?
C2 C3 C11 119.0(5) . . ?
C3 C4 C5 120.1(5) . . ?
C3 C4 H4 120.0 . . ?
C5 C4 H4 120.0 . . ?
N3 C5 C4 120.3(5) . . ?
N3 C5 C6 115.5(4) . . ?
C4 C5 C6 124.2(5) . . ?
N4 C6 C7 120.8(4) . . ?
N4 C6 C5 114.1(4) . . ?
C7 C6 C5 125.1(5) . . ?
C6 C7 C8 120.0(5) . . ?
C6 C7 H7 120.0 . . ?
C8 C7 H7 120.0 . . ?
C9 C8 C7 118.4(5) . . ?
C9 C8 C13 122.4(5) . . ?
C7 C8 C13 119.2(5) . . ?
C8 C9 C10 119.3(5) . . ?
C8 C9 H9 120.3 . . ?
C10 C9 H9 120.3 . . ?
N4 C10 C9 122.1(5) . . ?
N4 C10 H10 118.9 . . ?
C9 C10 H10 118.9 . . ?
O5 C11 O6 124.4(5) . . ?
O5 C11 C3 122.8(5) . . ?
O6 C11 C3 112.7(5) . . ?
O6 C12 H12A 109.5 . . ?
O6 C12 H12B 109.5 . . ?
H12A C12 H12B 109.5 . . ?
O6 C12 H12C 109.5 . . ?
H12A C12 H12C 109.5 . . ?
H12B C12 H12C 109.5 . . ?
O7 C13 O8 125.2(5) . . ?
O7 C13 C8 124.4(5) . . ?
O8 C13 C8 110.4(5) . . ?
O8 C14 H14A 109.5 . . ?
O8 C14 H14B 109.5 . . ?
H14A C14 H14B 109.5 . . ?
O8 C14 H14C 109.5 . . ?
H14A C14 H14C 109.5 . . ?
H14B C14 H14C 109.5 . . ?
O1 N1 O2 125.0(18) . . ?
O1 N1 Pd1 115.6(13) . . ?
O2 N1 Pd1 119.3(18) . . ?
N1A O1A Pd1 119.2(5) . . ?
O2A N1A O1A 112.4(7) . . ?
O4 N2 O3 120.0(19) . . ?
O4 N2 Pd1 124.9(18) . . ?
O3 N2 Pd1 115.0(11) . . ?
O4A N2A O3A 103(4) . . ?
O4A N2A Pd1 135(4) . . ?
O3A N2A Pd1 122(2) . . ?
N2B O3B Pd1 118.8(6) . . ?
O4B N2B O3B 113.6(10) . . ?

loop_
_geom_bond_atom_site_label_1
_geom_bond_atom_site_label_2
_geom_bond_distance
_geom_bond_site_symmetry_2
_geom_bond_publ_flag
Pd1 N2A 2.005(7) . ?
Pd1 N2 2.005(7) . ?
Pd1 N1 2.007(10) . ?
Pd1 O3B 2.011(6) . ?
Pd1 N4 2.018(4) . ?
Pd1 N3 2.020(4) . ?
Pd1 O1A 2.039(5) . ?
O5 C11 1.205(6) . ?
O6 C11 1.327(7) . ?
O6 C12 1.447(6) . ?
O7 C13 1.197(6) . ?
O8 C13 1.329(6) . ?
O8 C14 1.460(6) . ?
N3 C1 1.335(6) . ?
N3 C5 1.361(6) . ?
N4 C10 1.330(6) . ?
N4 C6 1.362(6) . ?
C1 C2 1.385(7) . ?
C1 H1 0.9500 . ?
C2 C3 1.385(7) . ?
C2 H2 0.9500 . ?
C3 C4 1.383(7) . ?
C3 C11 1.494(7) . ?
C4 C5 1.393(7) . ?
C4 H4 0.9500 . ?
C5 C6 1.466(7) . ?
C6 C7 1.378(7) . ?
C7 C8 1.386(7) . ?
C7 H7 0.9500 . ?
C8 C9 1.383(7) . ?
C8 C13 1.500(7) . ?
C9 C10 1.383(7) . ?
C9 H9 0.9500 . ?
C10 H10 0.9500 . ?
C12 H12A 0.9800 . ?
C12 H12B 0.9800 . ?
C12 H12C 0.9800 . ?
C14 H14A 0.9800 . ?
C14 H14B 0.9800 . ?
C14 H14C 0.9800 . ?
N1 O1 1.196(10) . ?
N1 O2 1.197(10) . ?
O1A N1A 1.282(7) . ?
N1A O2A 1.271(8) . ?
N2 O4 1.190(10) . ?
N2 O3 1.210(10) . ?
N2A O4A 1.196(10) . ?
N2A O3A 1.200(10) . ?
O3B N2B 1.294(8) . ?
O4B N2B 1.248(9) . ?

loop_
_geom_torsion_atom_site_label_1
_geom_torsion_atom_site_label_2
_geom_torsion_atom_site_label_3
_geom_torsion_atom_site_label_4
_geom_torsion
_geom_torsion_site_symmetry_1
_geom_torsion_site_symmetry_2
_geom_torsion_site_symmetry_3
_geom_torsion_site_symmetry_4
_geom_torsion_publ_flag
C5 N3 C1 C2 -0.8(8) . . . . ?
Pd1 N3 C1 C2 -177.7(4) . . . . ?
N3 C1 C2 C3 0.2(8) . . . . ?
C1 C2 C3 C4 0.2(8) . . . . ?
C1 C2 C3 C11 179.3(5) . . . . ?
C2 C3 C4 C5 0.0(8) . . . . ?
C11 C3 C4 C5 -179.1(5) . . . . ?
C1 N3 C5 C4 0.9(7) . . . . ?
Pd1 N3 C5 C4 178.1(4) . . . . ?
C1 N3 C5 C6 -178.9(4) . . . . ?
Pd1 N3 C5 C6 -1.7(6) . . . . ?
C3 C4 C5 N3 -0.5(8) . . . . ?
C3 C4 C5 C6 179.3(5) . . . . ?
C10 N4 C6 C7 -1.1(8) . . . . ?
Pd1 N4 C6 C7 177.4(4) . . . . ?
C10 N4 C6 C5 179.0(5) . . . . ?
Pd1 N4 C6 C5 -2.5(6) . . . . ?
N3 C5 C6 N4 2.8(7) . . . . ?
C4 C5 C6 N4 -177.1(5) . . . . ?
N3 C5 C6 C7 -177.1(5) . . . . ?
C4 C5 C6 C7 3.1(8) . . . . ?
N4 C6 C7 C8 0.1(8) . . . . ?
C5 C6 C7 C8 -180.0(5) . . . . ?
C6 C7 C8 C9 0.0(8) . . . . ?
C6 C7 C8 C13 -179.8(5) . . . . ?
C7 C8 C9 C10 0.7(8) . . . . ?
C13 C8 C9 C10 -179.5(5) . . . . ?
C6 N4 C10 C9 1.8(8) . . . . ?
Pd1 N4 C10 C9 -176.4(4) . . . . ?
C8 C9 C10 N4 -1.7(9) . . . . ?
C12 O6 C11 O5 -2.8(8) . . . . ?
C12 O6 C11 C3 175.1(4) . . . . ?
C4 C3 C11 O5 -176.4(5) . . . . ?
C2 C3 C11 O5 4.5(8) . . . . ?
C4 C3 C11 O6 5.7(7) . . . . ?
C2 C3 C11 O6 -173.4(5) . . . . ?
C14 O8 C13 O7 3.3(8) . . . . ?
C14 O8 C13 C8 -177.5(5) . . . . ?
C9 C8 C13 O7 161.9(5) . . . . ?
C7 C8 C13 O7 -18.3(8) . . . . ?
C9 C8 C13 O8 -17.3(7) . . . . ?
C7 C8 C13 O8 162.5(5) . . . . ?
Pd1 O1A N1A O2A 0.1(10) . . . . ?
Pd1 O3B N2B O4B 1.2(13) . . . . ?
